data_2011017
loop_
_publ_author_name
'Cai, Jiwen'
' Zhang, Yufei'
'Hu, Xiaopeng'
'Feng, Xiaolong'

_publ_section_title
;
 Tris(ethylenediamine-<i>N</i>,<i>N</i>')cobalt(III) oxalate
 perchlorate dihydrate
;
_journal_issue 6
_journal_name_full 'Acta Crystallographica Section C'
_journal_page_first 661
_journal_page_last 663
_journal_paper_doi 10.1107/S0108270100004200
_journal_volume 56
_journal_year 2000
_chemical_formula_iupac '[Co (C2 H8 N2 )3] (C2 O4) (Cl O4 ), 2H2 O'
_chemical_formula_moiety 'C6 H24 Co N6, C2 O4, Cl O4, 2(H2 O)'
_chemical_formula_sum 'C8 H28 Cl Co N6 O10'
_chemical_formula_weight 462.74
_chemical_name_common '[Co(en)~3~](C~2~O~4~)(ClO~4~)(H~2~O)~2~'
_chemical_name_systematic '  Tris(ethylenediamine) cobalt (III) oxalato perchlorate dihydrate'
_space_group_IT_number 14
_symmetry_cell_setting monoclinic
_symmetry_space_group_name_Hall '-P 2yn'
_symmetry_space_group_name_H-M 'P 1 21/n 1'
_cell_angle_alpha 90.00
_cell_angle_beta 95.7340(10)
_cell_angle_gamma 90.00
_cell_formula_units_Z 4
_cell_length_a 12.5502(7)
_cell_length_b 9.5832(5)
_cell_length_c 15.3950(8)
_cell_measurement_reflns_used 'global unit cell refinement'
_cell_measurement_temperature 293(2)
_cell_measurement_theta_max 27.02
_cell_measurement_theta_min 2.0
_cell_volume 1842.31(17)
_computing_cell_refinement SMART
_computing_data_collection 'SMART (Bruker, 1998a)'
_computing_data_reduction 'SAINT+ (Bruker,1999)'
_computing_molecular_graphics 'SHELXTL (Bruker, 1998b)'
_computing_publication_material SHELXTL
_computing_structure_refinement 'SHELXL97 (Sheldrick, 1997)'
_computing_structure_solution 'SHELXS97 (Sheldrick, 1997)'
_diffrn_ambient_temperature 293(2)
_diffrn_measurement_device_type 'Bruker SMART CCD area detector'
_diffrn_measurement_method '\f and \w scans'
_diffrn_radiation_monochromator graphite
_diffrn_radiation_source 'fine-focus sealed tube'
_diffrn_radiation_type 'Mo K\a'
_diffrn_radiation_wavelength .71073
_diffrn_reflns_av_R_equivalents .0214
_diffrn_reflns_av_sigmaI/netI .0248
_diffrn_reflns_limit_h_max 16
_diffrn_reflns_limit_h_min -15
_diffrn_reflns_limit_k_max 12
_diffrn_reflns_limit_k_min -5
_diffrn_reflns_limit_l_max 19
_diffrn_reflns_limit_l_min -19
_diffrn_reflns_number 10764
_diffrn_reflns_theta_max 27.02
_diffrn_reflns_theta_min 2.00
_diffrn_standards_decay_% 0
_diffrn_standards_number 0
_exptl_absorpt_coefficient_mu 1.138
_exptl_absorpt_correction_T_max .8044
_exptl_absorpt_correction_T_min .7265
_exptl_absorpt_correction_type empirical
_exptl_absorpt_process_details '(Blessing, 1995)'
_exptl_crystal_colour red
_exptl_crystal_density_diffrn 1.668
_exptl_crystal_density_method 'not measured'
_exptl_crystal_description block
_exptl_crystal_F_000 968
_exptl_crystal_size_max .30
_exptl_crystal_size_mid .30
_exptl_crystal_size_min .20
_refine_diff_density_max .455
_refine_diff_density_min -.370
_refine_ls_extinction_method none
_refine_ls_goodness_of_fit_ref 1.024
_refine_ls_hydrogen_treatment mixed
_refine_ls_matrix_type full
_refine_ls_number_parameters 235
_refine_ls_number_reflns 4017
_refine_ls_number_restraints 0
_refine_ls_restrained_S_all 1.024
_refine_ls_R_factor_all .0396
_refine_ls_R_factor_gt .0306
_refine_ls_shift/su_max .006
_refine_ls_shift/su_mean .000
_refine_ls_structure_factor_coef Fsqd
_refine_ls_weighting_details 'calc w = 1/[\s^2^(Fo^2^)+(0.0652P)^2^+0.2357P] where P=(Fo^2^+2Fc^2^)/3'
_refine_ls_weighting_scheme calc
_refine_ls_wR_factor_ref .0900
_reflns_number_gt 3256
_reflns_number_total 4017
_reflns_threshold_expression 'I > 2\s(I)'
_cod_data_source_file ln1103.cif
_cod_data_source_block I
_cod_depositor_comments
;
The following automatic conversions were performed:
'_symmetry_cell_setting' value 'Monoclinic' changed to 'monoclinic'
according to '/home/saulius/struct/CIF-dictionaries/cif_core.dic'
dictionary named 'cif_core.dic' version 2.4.1 from 2010-06-29.

Automatic conversion script
Id: cif_fix_enum 1527 2010-12-29 10:47:43Z saulius 

The following automatic conversions were performed:

'_symmetry_cell_setting' value 'Monoclinic' changed to 'monoclinic'
according to /home/saulius/struct/CIF-dictionaries/cif_core.dic
dictionary named 'cif_core.dic' version 2.4.1 from 2010-06-29.

Automatic conversion script
Id: cif_fix_values 1715 2011-07-08 13:25:40Z adriana 
;
_cod_original_sg_symbol_H-M 'P 21/n'
_cod_database_code 2011017
_cod_database_fobs_code 2011017

loop_
_symmetry_equiv_pos_as_xyz
'x, y, z'
'-x+1/2, y+1/2, -z+1/2'
'-x, -y, -z'
'x-1/2, -y-1/2, z-1/2'

loop_
_atom_site_label
_atom_site_fract_x
_atom_site_fract_y
_atom_site_fract_z
_atom_site_U_iso_or_equiv
_atom_site_adp_type
_atom_site_calc_flag
_atom_site_refinement_flags
_atom_site_occupancy
_atom_site_disorder_assembly
_atom_site_disorder_group
_atom_site_type_symbol
Co1 .204189(19) .25769(2) .069605(15) .02170(9) Uani d . 1 . . Co
Cl .62348(5) .13933(7) .21236(4) .05170(17) Uani d . 1 . . Cl
C1 .29927(19) -.0104(2) .07421(14) .0383(5) Uani d . 1 . . C
H1C .3001 -.1034 .0991 .046 Uiso calc R 1 . . H
H1D .3717 .0139 .0630 .046 Uiso calc R 1 . . H
C2 .22575(18) -.0056(2) -.00915(13) .0352(5) Uani d . 1 . . C
H2C .2560 -.0587 -.0544 .042 Uiso calc R 1 . . H
H2D .1566 -.0453 -.0001 .042 Uiso calc R 1 . . H
C3 .25658(18) .4870(3) -.03350(15) .0415(5) Uani d . 1 . . C
H3C .2414 .5835 -.0492 .050 Uiso calc R 1 . . H
H3D .2775 .4385 -.0844 .050 Uiso calc R 1 . . H
C4 .34462(18) .4789(2) .04016(16) .0417(5) Uani d . 1 . . C
H4C .4121 .5083 .0204 .050 Uiso calc R 1 . . H
H4D .3286 .5392 .0878 .050 Uiso calc R 1 . . H
C5 .08770(17) .3098(2) .21409(13) .0340(5) Uani d . 1 . . C
H5C .0646 .3791 .2541 .041 Uiso calc R 1 . . H
H5D .0991 .2222 .2452 .041 Uiso calc R 1 . . H
C6 .00432(16) .2921(2) .13724(13) .0312(4) Uani d . 1 . . C
H6C -.0589 .2467 .1554 .037 Uiso calc R 1 . . H
H6D -.0164 .3823 .1123 .037 Uiso calc R 1 . . H
C7 -.06625(15) .1440(2) -.16222(12) .0266(4) Uani d . 1 . . C
C8 -.10735(16) .2912(2) -.14048(12) .0267(4) Uani d . 1 . . C
N1 .25802(14) .09149(17) .13512(10) .0310(4) Uani d . 1 . . N
H1A .3107 .1161 .1762 .037 Uiso calc R 1 . . H
H1B .2049 .0525 .1619 .037 Uiso calc R 1 . . H
N2 .21358(14) .14248(17) -.03524(10) .0296(4) Uani d . 1 . . N
H2A .1539 .1533 -.0722 .035 Uiso calc R 1 . . H
H2B .2701 .1695 -.0628 .035 Uiso calc R 1 . . H
N3 .16109(13) .42020(17) -.00236(10) .0285(3) Uani d . 1 . . N
H3A .1158 .3935 -.0484 .034 Uiso calc R 1 . . H
H3B .1268 .4818 .0291 .034 Uiso calc R 1 . . H
N4 .35136(13) .33129(18) .06955(12) .0339(4) Uani d . 1 . . N
H4A .3858 .3260 .1236 .041 Uiso calc R 1 . . H
H4B .3880 .2806 .0333 .041 Uiso calc R 1 . . H
N5 .18740(13) .35532(17) .17921(10) .0278(3) Uani d . 1 . . N
H5A .2438 .3368 .2183 .033 Uiso calc R 1 . . H
H5B .1852 .4480 .1698 .033 Uiso calc R 1 . . H
N6 .05353(13) .20486(17) .07223(10) .0265(3) Uani d . 1 . . N
H6A .0180 .2172 .0190 .032 Uiso calc R 1 . . H
H6B .0491 .1142 .0866 .032 Uiso calc R 1 . . H
O1 -.10277(12) .08980(16) -.23318(9) .0408(4) Uani d . 1 . . O
O2 -.00388(12) .08533(14) -.10582(9) .0359(3) Uani d . 1 . . O
O3 -.05980(12) .35217(15) -.07590(9) .0389(4) Uani d . 1 . . O
O4 -.18755(12) .33671(15) -.18644(10) .0395(4) Uani d . 1 . . O
O5 .6656(4) .2351(3) .1580(3) .172(2) Uani d . 1 . . O
O6 .6814(3) .0136(3) .21203(19) .1154(11) Uani d . 1 . . O
O7 .5180(3) .1149(4) .1808(2) .1477(15) Uani d . 1 . . O
O8 .6278(3) .1933(4) .29642(16) .1218(12) Uani d . 1 . . O
OW1 .07009(19) -.2845(2) -.40327(14) .0707(6) Uani d . 1 . . O
HW1 .0632 -.2035 -.3689 .085 Uiso d R 1 . . H
HW2 .0677 -.3566 -.3723 .085 Uiso d R 1 . . H
OW2 .0709(2) -.0522(3) -.30038(16) .0898(8) Uani d . 1 . . O
HW3 .0197 -.0122 -.2706 .108 Uiso d R 1 . . H
HW4 .1327 -.0195 -.2665 .108 Uiso d R 1 . . H

loop_
_atom_site_aniso_label
_atom_site_aniso_U_11
_atom_site_aniso_U_22
_atom_site_aniso_U_33
_atom_site_aniso_U_12
_atom_site_aniso_U_13
_atom_site_aniso_U_23
Co1 .02281(15) .02197(14) .01947(14) -.00003(9) -.00213(9) -.00024(9)
Cl .0584(4) .0520(4) .0464(3) -.0021(3) .0138(3) -.0093(3)
C1 .0417(12) .0327(11) .0396(11) .0117(9) -.0005(9) -.0012(9)
C2 .0446(12) .0293(11) .0315(10) .0032(9) .0034(9) -.0065(8)
C3 .0417(13) .0384(12) .0459(13) -.0016(9) .0110(10) .0133(10)
C4 .0328(11) .0360(12) .0573(14) -.0091(9) .0088(10) .0003(10)
C5 .0381(12) .0385(12) .0257(9) -.0023(9) .0044(8) -.0053(9)
C6 .0262(10) .0343(11) .0331(11) .0021(8) .0032(8) -.0021(8)
C7 .0248(9) .0259(10) .0282(9) -.0029(7) -.0014(7) -.0002(8)
C8 .0298(10) .0249(9) .0247(9) -.0007(8) -.0009(8) .0014(7)
N1 .0344(9) .0298(9) .0273(8) .0015(7) -.0046(7) -.0001(7)
N2 .0322(9) .0323(9) .0236(8) .0015(7) -.0003(6) -.0018(7)
N3 .0320(9) .0265(8) .0266(8) -.0003(7) .0009(7) .0027(6)
N4 .0272(9) .0360(10) .0379(9) -.0019(7) -.0003(7) -.0003(8)
N5 .0294(8) .0276(8) .0251(8) -.0003(7) -.0038(6) -.0019(6)
N6 .0278(8) .0258(8) .0249(8) -.0023(6) -.0023(6) .0008(6)
O1 .0438(9) .0391(9) .0362(8) .0073(7) -.0125(7) -.0149(7)
O2 .0419(8) .0279(7) .0350(8) .0031(6) -.0101(6) .0037(6)
O3 .0442(9) .0329(8) .0359(8) .0079(6) -.0137(7) -.0119(6)
O4 .0447(9) .0338(8) .0365(8) .0107(7) -.0135(7) -.0032(6)
O5 .268(6) .083(2) .190(4) -.022(2) .150(4) .016(2)
O6 .148(3) .0859(19) .112(2) .0424(18) .0125(19) -.0161(16)
O7 .102(2) .161(3) .164(3) -.032(2) -.065(2) .007(2)
O8 .132(3) .169(3) .0617(15) .047(2) -.0032(16) -.0489(18)
OW1 .0858(16) .0592(12) .0736(14) .0006(11) .0402(12) .0032(10)
OW2 .0829(16) .0863(18) .1072(17) -.0126(13) .0440(13) -.0409(15)

loop_
_atom_type_symbol
_atom_type_description
_atom_type_scat_dispersion_real
_atom_type_scat_dispersion_imag
_atom_type_scat_source
C C .0033 .0016 'International Tables Vol C Tables 4.2.6.8 and 6.1.1.4'
H H .0000 .0000 'International Tables Vol C Tables 4.2.6.8 and 6.1.1.4'
N N .0061 .0033 'International Tables Vol C Tables 4.2.6.8 and 6.1.1.4'
O O .0106 .0060 'International Tables Vol C Tables 4.2.6.8 and 6.1.1.4'
Cl Cl .1484 .1585 'International Tables Vol C Tables 4.2.6.8 and 6.1.1.4'
Co Co .3494 .9721 'International Tables Vol C Tables 4.2.6.8 and 6.1.1.4'

loop_
_geom_angle_atom_site_label_1
_geom_angle_atom_site_label_2
_geom_angle_atom_site_label_3
_geom_angle
_geom_angle_publ_flag
N3 Co1 N5 93.45(7) no
N3 Co1 N6 90.26(7) no
N5 Co1 N6 85.34(7) no
N3 Co1 N1 174.79(7) no
N5 Co1 N1 90.35(7) no
N6 Co1 N1 93.60(7) no
N3 Co1 N2 91.03(7) no
N5 Co1 N2 173.90(7) no
N6 Co1 N2 90.51(7) no
N1 Co1 N2 85.45(7) no
N3 Co1 N4 85.48(7) no
N5 Co1 N4 90.62(7) no
N6 Co1 N4 173.95(7) no
N1 Co1 N4 90.92(7) no
N2 Co1 N4 93.86(7) no
O5 Cl O7 108.0(3) no
O5 Cl O8 109.6(2) no
O7 Cl O8 109.7(2) no
O5 Cl O6 109.7(2) no
O7 Cl O6 109.3(2) no
O8 Cl O6 110.45(19) no
N1 C1 C2 107.23(17) no
N2 C2 C1 107.39(16) no
N3 C3 C4 106.94(17) no
N4 C4 C3 107.07(17) no
N5 C5 C6 107.13(16) no
N6 C6 C5 106.80(16) no
O2 C7 O1 124.81(19) no
O2 C7 C8 117.41(16) no
O1 C7 C8 117.66(16) no
O4 C8 O3 125.47(19) no
O4 C8 C7 117.49(16) no
O3 C8 C7 116.97(16) no
C1 N1 Co1 109.43(12) no
C2 N2 Co1 109.18(12) no
C3 N3 Co1 109.92(13) no
C4 N4 Co1 108.37(12) no
C5 N5 Co1 109.89(12) no
C6 N6 Co1 109.57(12) no

loop_
_geom_bond_atom_site_label_1
_geom_bond_atom_site_label_2
_geom_bond_site_symmetry_2
_geom_bond_distance
_geom_bond_publ_flag
Co1 N3 . 1.9560(15) no
Co1 N5 . 1.9590(16) no
Co1 N6 . 1.9617(16) no
Co1 N1 . 1.9683(16) no
Co1 N2 . 1.9688(16) no
Co1 N4 . 1.9772(17) no
Cl O5 . 1.382(3) no
Cl O7 . 1.384(3) no
Cl O8 . 1.390(2) no
Cl O6 . 1.407(3) no
C1 N1 . 1.483(3) no
C1 C2 . 1.505(3) no
C2 N2 . 1.479(3) no
C3 N3 . 1.480(3) no
C3 C4 . 1.504(3) no
C4 N4 . 1.485(3) no
C5 N5 . 1.476(3) no
C5 C6 . 1.509(3) no
C6 N6 . 1.485(3) no
C7 O2 . 1.244(2) no
C7 O1 . 1.254(2) no
C7 C8 . 1.551(3) no
C8 O4 . 1.249(2) no
C8 O3 . 1.252(2) no

loop_
_geom_hbond_atom_site_label_D
_geom_hbond_atom_site_label_H
_geom_hbond_atom_site_label_A
_geom_hbond_site_symmetry_A
_geom_hbond_distance_DH
_geom_hbond_distance_HA
_geom_hbond_distance_DA
_geom_hbond_angle_DHA
N1 H1A O4 4_666 .90 2.16 2.848(2) 132.6
N1 H1A O7 . .90 2.59 3.276(4) 133.0
N1 H1B O1 3 .90 2.23 3.112(3) 165.2
N2 H2A O2 . .90 2.10 2.887(2) 145.5
N2 H2A O8 4_565 .90 2.50 3.130(3) 127.9
N2 H2B OW1 2_554 .90 2.17 3.045(3) 164.5
N3 H3A O3 . .90 2.24 2.960(2) 137.1
N3 H3A O8 4_565 .90 2.55 3.270(3) 137.6
N3 H3B O3 3_565 .90 1.97 2.852(2) 166.2
N4 H4A O1 4_666 .90 2.34 3.127(2) 146.2
N4 H4B OW1 2_554 .90 2.21 3.043(3) 153.8
N5 H5A O1 4_666 .90 2.11 2.885(2) 142.9
N5 H5A O4 4_666 .90 2.32 3.079(2) 141.3
N5 H5B O4 3_565 .90 2.08 2.953(2) 163.7
N6 H6A O3 . .90 2.12 2.927(2) 149.4
N6 H6A O2 . .90 2.29 2.992(2) 134.2
N6 H6B O2 3 .90 2.02 2.908(2) 166.7
OW1 HW1 OW2 . .95 1.79 2.732(3) 171.7
OW1 HW2 O6 4 .84 2.37 3.071(4) 141.1
OW2 HW3 O1 . .91 1.96 2.850(3) 166.7
OW2 HW4 O6 3_655 .94 2.40 3.287(4) 156.5

loop_
_geom_torsion_atom_site_label_1
_geom_torsion_atom_site_label_2
_geom_torsion_atom_site_label_3
_geom_torsion_atom_site_label_4
_geom_torsion
_geom_torsion_publ_flag
N1 C1 C2 N2 50.3(2) no
N3 C3 C4 N4 51.2(2) no
N5 C5 C6 N6 50.0(2) no
O2 C7 C8 O4 -163.65(19) no
O1 C7 C8 O4 12.6(3) no
O2 C7 C8 O3 13.5(3) no
O1 C7 C8 O3 -170.29(19) no
C2 C1 N1 Co1 -38.0(2) no
N3 Co1 N1 C1 -34.3(8) no
N5 Co1 N1 C1 -171.11(14) no
N6 Co1 N1 C1 103.54(14) no
N2 Co1 N1 C1 13.31(14) no
N4 Co1 N1 C1 -80.48(15) no
C1 C2 N2 Co1 -39.2(2) no
N3 Co1 N2 C2 -169.12(14) no
N5 Co1 N2 C2 -31.9(7) no
N6 Co1 N2 C2 -78.85(14) no
N1 Co1 N2 C2 14.72(14) no
N4 Co1 N2 C2 105.34(14) no
C4 C3 N3 Co1 -38.1(2) no
N5 Co1 N3 C3 103.07(14) no
N6 Co1 N3 C3 -171.59(14) no
N1 Co1 N3 C3 -33.7(8) no
N2 Co1 N3 C3 -81.07(15) no
N4 Co1 N3 C3 12.71(14) no
C3 C4 N4 Co1 -40.5(2) no
N3 Co1 N4 C4 15.81(14) no
N5 Co1 N4 C4 -77.60(15) no
N6 Co1 N4 C4 -29.6(7) no
N1 Co1 N4 C4 -167.96(14) no
N2 Co1 N4 C4 106.54(14) no
C6 C5 N5 Co1 -38.49(18) no
N3 Co1 N5 C5 103.83(13) no
N6 Co1 N5 C5 13.85(13) no
N1 Co1 N5 C5 -79.73(14) no
N2 Co1 N5 C5 -33.3(7) no
N4 Co1 N5 C5 -170.66(14) no
C5 C6 N6 Co1 -38.68(18) no
N3 Co1 N6 C6 -79.10(13) no
N5 Co1 N6 C6 14.34(13) no
N1 Co1 N6 C6 104.40(13) no
N2 Co1 N6 C6 -170.13(13) no
N4 Co1 N6 C6 -33.9(7) no
